data_7232792
loop_
_publ_author_name
'Imai, Tomomi'
'Niijima, Erina'
'Terada, Shumpei'
'Wzorek, Alicja'
'Soloshonok, Vadim A.'
'Hori, Akiko'
'Kitagawa, Osamu'

_publ_section_title
;
 Chirality-dependent halogen bonds in axially chiral quinazolin-4-one
 derivatives bearing ortho-halophenyl groups
;
_journal_issue 22
_journal_name_full CrystEngComm
_journal_page_first 3385
_journal_paper_doi 10.1039/C9CE00320G
_journal_volume 21
_journal_year 2019
_chemical_formula_moiety 'C15 H11 I N2 O'
_chemical_formula_sum 'C15 H11 I N2 O'
_chemical_formula_weight 362.16
_space_group_crystal_system orthorhombic
_space_group_IT_number 45
_space_group_name_Hall 'I 2 -2c'
_space_group_name_H-M_alt 'I b a 2'
_symmetry_space_group_name_Hall 'I 2 -2c'
_symmetry_space_group_name_H-M 'I b a 2'
_atom_sites_solution_hydrogens geom
_audit_creation_method SHELXL-2016/6
_audit_update_record
;
2019-04-26 deposited with the CCDC.    2019-05-15 downloaded from the CCDC.
;
_cell_angle_alpha 90
_cell_angle_beta 90
_cell_angle_gamma 90
_cell_formula_units_Z 8
_cell_length_a 15.8947(3)
_cell_length_b 21.2266(4)
_cell_length_c 8.08590(10)
_cell_measurement_reflns_used 321
_cell_measurement_temperature 100
_cell_measurement_theta_max 26.7099
_cell_measurement_theta_min 5.0199
_cell_volume 2728.11(8)
_computing_cell_refinement 'SAINT V8.38A (Bruker AXS Inc., 2017)'
_computing_data_collection 'Bruker Instrument Service vV6.2.6'
_computing_data_reduction 'SAINT V8.38A (Bruker AXS Inc., 2017)'
_computing_molecular_graphics 'shelXle (C.B. Huebschle, rev 833)'
_computing_structure_refinement 'SHELXL-2016/6 (Sheldrick, 2016)'
_computing_structure_solution 'SHELXT 2014/5 (Sheldrick, 2014)'
_diffrn_ambient_temperature 100
_diffrn_detector_area_resol_mean 7.3910
_diffrn_measured_fraction_theta_full 0.997
_diffrn_measured_fraction_theta_max 0.997
_diffrn_measurement_device_type 'Bruker D8 goniometer'
_diffrn_measurement_method '\f and \w scans'
_diffrn_radiation_type MoK\a
_diffrn_radiation_wavelength 0.71073
_diffrn_reflns_av_R_equivalents 0.0223
_diffrn_reflns_av_unetI/netI 0.0173
_diffrn_reflns_Laue_measured_fraction_full 0.997
_diffrn_reflns_Laue_measured_fraction_max 0.997
_diffrn_reflns_limit_h_max 18
_diffrn_reflns_limit_h_min -18
_diffrn_reflns_limit_k_max 23
_diffrn_reflns_limit_k_min -25
_diffrn_reflns_limit_l_max 8
_diffrn_reflns_limit_l_min -9
_diffrn_reflns_number 15044
_diffrn_reflns_point_group_measured_fraction_full 0.971
_diffrn_reflns_point_group_measured_fraction_max 0.971
_diffrn_reflns_theta_full 25.021
_diffrn_reflns_theta_max 25.021
_diffrn_reflns_theta_min 2.563
_exptl_absorpt_coefficient_mu 2.340
_exptl_absorpt_correction_T_max 0.7461
_exptl_absorpt_correction_T_min 0.4376
_exptl_absorpt_correction_type multi-scan
_exptl_absorpt_process_details
;
 SADABS 2016/2: Krause, L., Herbst-Irmer, R., Sheldrick G.M. & Stalke D.,
 J. Appl. Cryst. 48 (2015) 3-10
;
_exptl_crystal_colour colorless
_exptl_crystal_density_diffrn 1.763
_exptl_crystal_density_meas ?
_exptl_crystal_density_method 'not measured'
_exptl_crystal_description block
_exptl_crystal_F_000 1408
_exptl_crystal_size_max 0.880
_exptl_crystal_size_mid 0.176
_exptl_crystal_size_min 0.130
_refine_diff_density_max 0.195
_refine_diff_density_min -0.438
_refine_diff_density_rms 0.068
_refine_ls_abs_structure_details
;
 Flack x determined using 1011 quotients [(I+)-(I-)]/[(I+)+(I-)]
 (Parsons, Flack and Wagner, Acta Cryst. B69 (2013) 249-259).
;
_refine_ls_abs_structure_Flack 0.010(9)
_refine_ls_extinction_method none
_refine_ls_goodness_of_fit_ref 1.081
_refine_ls_hydrogen_treatment constr
_refine_ls_matrix_type full
_refine_ls_number_parameters 173
_refine_ls_number_reflns 2347
_refine_ls_number_restraints 1
_refine_ls_restrained_S_all 1.080
_refine_ls_R_factor_all 0.0136
_refine_ls_R_factor_gt 0.0134
_refine_ls_shift/su_max 0.001
_refine_ls_shift/su_mean 0.000
_refine_ls_structure_factor_coef Fsqd
_refine_ls_weighting_details 'w=1/[\s^2^(Fo^2^)+(0.0149P)^2^+2.2547P] where P=(Fo^2^+2Fc^2^)/3'
_refine_ls_weighting_scheme calc
_refine_ls_wR_factor_gt 0.0332
_refine_ls_wR_factor_ref 0.0333
_reflns_Friedel_coverage 0.801
_reflns_Friedel_fraction_full 0.940
_reflns_Friedel_fraction_max 0.940
_reflns_number_gt 2318
_reflns_number_total 2347
_reflns_threshold_expression 'I > 2\s(I)'
_cod_data_source_file c9ce00320g2.cif
_cod_data_source_block st180709a_0m_a
_cod_depositor_comments
;
The following automatic conversions were performed:

'_exptl_crystal_density_meas' value 'not measured' was changed to '?'
- the value is perceived as not measured.

Automatic conversion script
Id: cif_fix_values 4973 2017-02-22 13:04:09Z antanas 

 Adding full bibliography for 7232788--7232792.cif.
;
_cod_database_code 7232792
_shelx_shelxl_version_number 2016/6
_shelx_space_group_comment
;
The symmetry employed for this shelxl refinement is uniquely defined
by the following loop, which should always be used as a source of
symmetry information in preference to the above space-group names.
They are only intended as comments.
;
_shelx_estimated_absorpt_t_min 0.233
_shelx_estimated_absorpt_t_max 0.751

loop_
_space_group_symop_operation_xyz
'x, y, z'
'-x, -y, z'
'x+1/2, -y+1/2, z'
'-x+1/2, y+1/2, z'
'x+1/2, y+1/2, z+1/2'
'-x+1/2, -y+1/2, z+1/2'
'x+1, -y+1, z+1/2'
'-x+1, y+1, z+1/2'

loop_
_atom_site_label
_atom_site_type_symbol
_atom_site_fract_x
_atom_site_fract_y
_atom_site_fract_z
_atom_site_U_iso_or_equiv
_atom_site_adp_type
_atom_site_occupancy
_atom_site_site_symmetry_order
_atom_site_calc_flag
_atom_site_refinement_flags_posn
_atom_site_refinement_flags_adp
C1 C 0.30502(18) 0.37207(14) 0.4458(4) 0.0130(6) Uani 1 1 d . .
C2 C 0.34039(19) 0.40055(15) 0.2973(4) 0.0130(6) Uani 1 1 d . .
C3 C 0.42645(18) 0.39349(14) 0.2618(4) 0.0140(6) Uani 1 1 d . .
H3 H 0.461646 0.370414 0.334972 0.017 Uiso 1 1 calc R U
C4 C 0.4597(2) 0.42013(14) 0.1206(4) 0.0168(6) Uani 1 1 d . .
H4 H 0.517973 0.415816 0.097106 0.020 Uiso 1 1 calc R U
C5 C 0.40758(19) 0.45355(14) 0.0119(4) 0.0175(7) Uani 1 1 d . .
H5 H 0.430528 0.471242 -0.086139 0.021 Uiso 1 1 calc R U
C6 C 0.3232(2) 0.46092(14) 0.0463(4) 0.0165(6) Uani 1 1 d . .
H6 H 0.288328 0.483678 -0.028064 0.020 Uiso 1 1 calc R U
C7 C 0.28877(18) 0.43497(14) 0.1906(4) 0.0137(6) Uani 1 1 d . .
C8 C 0.17214(17) 0.41936(12) 0.3535(6) 0.0157(6) Uani 1 1 d . .
C9 C 0.08074(19) 0.42952(15) 0.3913(5) 0.0251(8) Uani 1 1 d . .
H9A H 0.056002 0.457119 0.307167 0.038 Uiso 1 1 calc R U
H9B H 0.075079 0.449182 0.500378 0.038 Uiso 1 1 calc R U
H9C H 0.051431 0.388904 0.390967 0.038 Uiso 1 1 calc R U
C10 C 0.17678(18) 0.35350(14) 0.6028(4) 0.0133(6) Uani 1 1 d . .
C11 C 0.14101(18) 0.29387(15) 0.5864(4) 0.0154(7) Uani 1 1 d . .
C12 C 0.0986(2) 0.26791(16) 0.7204(5) 0.0196(7) Uani 1 1 d . .
H12 H 0.072057 0.228017 0.709618 0.023 Uiso 1 1 calc R U
C13 C 0.09476(15) 0.29979(13) 0.8694(7) 0.0218(6) Uani 1 1 d . .
H13 H 0.066577 0.281179 0.960755 0.026 Uiso 1 1 calc R U
C14 C 0.13165(18) 0.35871(15) 0.8869(5) 0.0204(8) Uani 1 1 d . .
H14 H 0.129147 0.380410 0.989537 0.024 Uiso 1 1 calc R U
C15 C 0.1725(2) 0.38560(15) 0.7510(4) 0.0176(7) Uani 1 1 d . .
H15 H 0.197473 0.426105 0.760763 0.021 Uiso 1 1 calc R U
I1 I 0.15134(2) 0.24250(2) 0.36515(6) 0.01830(7) Uani 1 1 d . .
N1 N 0.20332(15) 0.44512(12) 0.2222(3) 0.0150(5) Uani 1 1 d . .
N2 N 0.21802(15) 0.38299(11) 0.4638(3) 0.0127(5) Uani 1 1 d . .
O1 O 0.34393(12) 0.34161(11) 0.5475(3) 0.0184(5) Uani 1 1 d . .

loop_
_atom_site_aniso_label
_atom_site_aniso_U_11
_atom_site_aniso_U_22
_atom_site_aniso_U_33
_atom_site_aniso_U_23
_atom_site_aniso_U_13
_atom_site_aniso_U_12
C1 0.0129(15) 0.0111(15) 0.0149(15) -0.0023(13) -0.0011(13) -0.0016(12)
C2 0.0165(15) 0.0098(15) 0.0126(14) -0.0033(12) -0.0008(12) -0.0032(11)
C3 0.0154(14) 0.0113(14) 0.0153(16) -0.0037(12) -0.0018(13) -0.0016(11)
C4 0.0157(14) 0.0184(16) 0.0164(16) -0.0053(13) 0.0038(13) -0.0038(12)
C5 0.0232(16) 0.0171(16) 0.0122(17) -0.0004(14) 0.0044(13) -0.0044(12)
C6 0.0208(15) 0.0126(15) 0.0161(16) 0.0021(12) -0.0025(14) -0.0018(12)
C7 0.0170(15) 0.0088(14) 0.0154(16) -0.0027(12) -0.0020(12) -0.0026(11)
C8 0.0160(12) 0.0110(11) 0.0199(18) 0.001(2) -0.0038(19) -0.0011(9)
C9 0.0170(14) 0.0287(16) 0.029(2) 0.0093(17) 0.0025(15) 0.0050(11)
C10 0.0092(14) 0.0158(15) 0.0148(15) 0.0005(12) 0.0008(12) -0.0003(12)
C11 0.0149(15) 0.0146(16) 0.0168(17) -0.0020(13) 0.0004(12) 0.0021(11)
C12 0.0197(17) 0.0141(15) 0.0250(19) 0.0035(14) 0.0033(13) -0.0012(12)
C13 0.0190(13) 0.0281(14) 0.0182(15) 0.006(3) 0.008(2) 0.0018(10)
C14 0.0188(14) 0.0302(15) 0.012(2) -0.0005(17) 0.0027(15) 0.0027(11)
C15 0.0154(15) 0.0179(17) 0.0197(17) -0.0018(14) 0.0023(14) -0.0024(13)
I1 0.01844(10) 0.01654(10) 0.01992(11) -0.0055(2) 0.00188(16) -0.00123(6)
N1 0.0146(12) 0.0136(13) 0.0169(14) -0.0005(11) -0.0002(11) -0.0003(10)
N2 0.0140(12) 0.0114(12) 0.0126(14) 0.0007(10) 0.0010(10) -0.0016(10)
O1 0.0159(11) 0.0226(12) 0.0165(12) 0.0059(10) 0.0000(9) 0.0004(8)

loop_
_atom_type_symbol
_atom_type_description
_atom_type_scat_dispersion_real
_atom_type_scat_dispersion_imag
_atom_type_scat_source
C C 0.0033 0.0016 'International Tables Vol C Tables 4.2.6.8 and 6.1.1.4'
H H 0.0000 0.0000 'International Tables Vol C Tables 4.2.6.8 and 6.1.1.4'
I I -0.4742 1.8119 'International Tables Vol C Tables 4.2.6.8 and 6.1.1.4'
N N 0.0061 0.0033 'International Tables Vol C Tables 4.2.6.8 and 6.1.1.4'
O O 0.0106 0.0060 'International Tables Vol C Tables 4.2.6.8 and 6.1.1.4'

loop_
_geom_angle_atom_site_label_1
_geom_angle_atom_site_label_2
_geom_angle_atom_site_label_3
_geom_angle
O1 C1 N2 121.1(3)
O1 C1 C2 125.6(3)
N2 C1 C2 113.3(3)
C7 C2 C3 120.1(3)
C7 C2 C1 120.0(3)
C3 C2 C1 120.0(3)
C4 C3 C2 119.9(3)
C4 C3 H3 120.1
C2 C3 H3 120.1
C3 C4 C5 120.0(3)
C3 C4 H4 120.0
C5 C4 H4 120.0
C6 C5 C4 120.4(3)
C6 C5 H5 119.8
C4 C5 H5 119.8
C5 C6 C7 120.2(3)
C5 C6 H6 119.9
C7 C6 H6 119.9
C2 C7 N1 122.5(3)
C2 C7 C6 119.4(3)
N1 C7 C6 118.1(3)
N1 C8 N2 124.2(3)
N1 C8 C9 118.5(3)
N2 C8 C9 117.3(4)
C8 C9 H9A 109.5
C8 C9 H9B 109.5
H9A C9 H9B 109.5
C8 C9 H9C 109.5
H9A C9 H9C 109.5
H9B C9 H9C 109.5
C15 C10 C11 120.8(3)
C15 C10 N2 119.0(3)
C11 C10 N2 120.3(3)
C12 C11 C10 118.9(3)
C12 C11 I1 119.7(2)
C10 C11 I1 121.4(2)
C13 C12 C11 120.4(3)
C13 C12 H12 119.8
C11 C12 H12 119.8
C12 C13 C14 120.7(4)
C12 C13 H13 119.6
C14 C13 H13 119.6
C13 C14 C15 118.9(4)
C13 C14 H14 120.5
C15 C14 H14 120.5
C10 C15 C14 120.2(3)
C10 C15 H15 119.9
C14 C15 H15 119.9
C8 N1 C7 117.2(3)
C8 N2 C1 122.8(3)
C8 N2 C10 120.2(3)
C1 N2 C10 117.0(2)

loop_
_geom_bond_atom_site_label_1
_geom_bond_atom_site_label_2
_geom_bond_distance
C1 O1 1.215(4)
C1 N2 1.410(4)
C1 C2 1.457(4)
C2 C7 1.397(4)
C2 C3 1.406(4)
C3 C4 1.380(4)
C3 H3 0.9500
C4 C5 1.401(5)
C4 H4 0.9500
C5 C6 1.378(4)
C5 H5 0.9500
C6 C7 1.402(4)
C6 H6 0.9500
C7 N1 1.399(4)
C8 N1 1.293(5)
C8 N2 1.386(5)
C8 C9 1.500(4)
C9 H9A 0.9800
C9 H9B 0.9800
C9 H9C 0.9800
C10 C15 1.380(5)
C10 C11 1.394(4)
C10 N2 1.444(4)
C11 C12 1.391(5)
C11 I1 2.101(3)
C12 C13 1.383(6)
C12 H12 0.9500
C13 C14 1.389(4)
C13 H13 0.9500
C14 C15 1.398(5)
C14 H14 0.9500
C15 H15 0.9500

loop_
_geom_torsion_atom_site_label_1
_geom_torsion_atom_site_label_2
_geom_torsion_atom_site_label_3
_geom_torsion_atom_site_label_4
_geom_torsion
O1 C1 C2 C7 -179.5(3)
N2 C1 C2 C7 0.5(4)
O1 C1 C2 C3 0.3(5)
N2 C1 C2 C3 -179.7(3)
C7 C2 C3 C4 -0.6(4)
C1 C2 C3 C4 179.6(3)
C2 C3 C4 C5 -0.7(4)
C3 C4 C5 C6 1.0(4)
C4 C5 C6 C7 0.0(5)
C3 C2 C7 N1 -178.0(3)
C1 C2 C7 N1 1.8(4)
C3 C2 C7 C6 1.6(4)
C1 C2 C7 C6 -178.6(3)
C5 C6 C7 C2 -1.2(5)
C5 C6 C7 N1 178.4(3)
C15 C10 C11 C12 1.9(5)
N2 C10 C11 C12 -177.2(3)
C15 C10 C11 I1 -177.3(2)
N2 C10 C11 I1 3.5(4)
C10 C11 C12 C13 -2.4(5)
I1 C11 C12 C13 176.8(2)
C11 C12 C13 C14 1.3(5)
C12 C13 C14 C15 0.3(5)
C11 C10 C15 C14 -0.4(5)
N2 C10 C15 C14 178.8(3)
C13 C14 C15 C10 -0.8(5)
N2 C8 N1 C7 0.3(5)
C9 C8 N1 C7 179.8(3)
C2 C7 N1 C8 -2.3(4)
C6 C7 N1 C8 178.2(3)
N1 C8 N2 C1 2.1(5)
C9 C8 N2 C1 -177.4(3)
N1 C8 N2 C10 -176.9(3)
C9 C8 N2 C10 3.6(4)
O1 C1 N2 C8 177.6(3)
C2 C1 N2 C8 -2.4(4)
O1 C1 N2 C10 -3.3(4)
C2 C1 N2 C10 176.7(2)
C15 C10 N2 C8 -91.0(4)
C11 C10 N2 C8 88.2(4)
C15 C10 N2 C1 89.9(3)
C11 C10 N2 C1 -90.9(3)
